data_7060861
loop_
_publ_author_name
'Yadav, Priyanka'
'Awasthi, Satish K.'

_publ_section_title
;
 Probing the catalytic activity of highly efficient sulfonic acid
 fabricated cobalt ferrite magnetic nanoparticles for the clean and
 scalable synthesis of dihydro, spiro and bis quinazolinones
;
_journal_issue 35
_journal_name_full 'New Journal of Chemistry'
_journal_page_first 15928
_journal_page_last 15941
_journal_paper_doi 10.1039/D1NJ01149A
_journal_volume 45
_journal_year 2021
_chemical_absolute_configuration unk
_chemical_formula_moiety '0.12(C14 H18 N2 O), 0.04(C14 H19 N2 O)'
_chemical_formula_sum 'C2.24 H2.92 N0.32 O0.16'
_chemical_formula_weight 36.89
_space_group_crystal_system triclinic
_space_group_IT_number 1
_space_group_name_Hall 'P 1'
_space_group_name_H-M_alt 'P 1'
_symmetry_Int_Tables_number 1
_atom_sites_solution_primary iterative
_audit_creation_date 2020-11-10
_audit_creation_method
;
Olex2 1.2
(compiled 2018.05.29 svn.r3508 for OlexSys, GUI svn.r5506)
;
_audit_update_record
;
2020-11-10 deposited with the CCDC.	2021-07-23 downloaded from the CCDC.
;
_cell_angle_alpha 90
_cell_angle_beta 90
_cell_angle_gamma 90
_cell_formula_units_Z 50
_cell_length_a 10.223(8)
_cell_length_b 11.333(12)
_cell_length_c 21.64(2)
_cell_volume 2507(4)
_computing_molecular_graphics 'Olex2 (Dolomanov et al., 2009)'
_computing_publication_material 'Olex2 (Dolomanov et al., 2009)'
_computing_structure_refinement 'olex2.refine (Bourhis et al., 2015)'
_computing_structure_solution 'olex2.solve (Bourhis et al., 2015)'
_diffrn_ambient_temperature 119.98
_diffrn_measured_fraction_theta_full 0.4960
_diffrn_measured_fraction_theta_max 0.4960
_diffrn_radiation_type 'Mo K\a'
_diffrn_radiation_wavelength 0.71073
_diffrn_reflns_av_R_equivalents 0.2383
_diffrn_reflns_av_unetI/netI 0.1422
_diffrn_reflns_limit_h_max 11
_diffrn_reflns_limit_h_min -10
_diffrn_reflns_limit_k_max 15
_diffrn_reflns_limit_k_min -14
_diffrn_reflns_limit_l_max 17
_diffrn_reflns_limit_l_min -28
_diffrn_reflns_number 12964
_diffrn_reflns_theta_full 28.4091
_diffrn_reflns_theta_max 28.41
_diffrn_reflns_theta_min 2.20
_exptl_absorpt_coefficient_mu 0.078
_exptl_crystal_density_diffrn 1.2218
_exptl_crystal_F_000 994.3978
_refine_diff_density_max 0.4939
_refine_diff_density_min -0.6454
_refine_diff_density_rms 0.1179
_refine_ls_abs_structure_details 'Flack, H. D. (1983). Acta Cryst. A39, 876-881.'
_refine_ls_abs_structure_Flack -8.2(4)
_refine_ls_d_res_high 0.7469
_refine_ls_d_res_low 9.2431
_refine_ls_goodness_of_fit_ref 1.3427
_refine_ls_hydrogen_treatment constr
_refine_ls_matrix_type full
_refine_ls_number_constraints 242
_refine_ls_number_parameters 1233
_refine_ls_number_reflns 12500
_refine_ls_number_restraints 3
_refine_ls_restrained_S_all 1.3427
_refine_ls_R_factor_all 0.2422
_refine_ls_R_factor_gt 0.1484
_refine_ls_shift/su_max 1.7956
_refine_ls_shift/su_mean 0.3486
_refine_ls_structure_factor_coef Fsqd
_refine_ls_weighting_details 'w=1/[\s^2^(Fo^2^)+(0.2P)^2^] where P=(Fo^2^+2Fc^2^)/3'
_refine_ls_weighting_scheme calc
_refine_ls_wR_factor_gt 0.3604
_refine_ls_wR_factor_ref 0.4592
_reflns_Friedel_coverage 0.183
_reflns_limit_h_max 11
_reflns_limit_h_min -10
_reflns_limit_k_max 15
_reflns_limit_k_min -14
_reflns_limit_l_max 17
_reflns_limit_l_min -28
_reflns_number_gt 5908
_reflns_number_total 12500
_reflns_threshold_expression I>=2u(I)
_cod_data_source_file d1nj01149a2.cif
_cod_data_source_block qc33_1_01a
_cod_depositor_comments 'Adding full bibliography for 7060860--7060861.cif.'
_cod_original_sg_symbol_Hall ' P 1'
_cod_database_code 7060861
_olex2_refinement_description
;
1. Fixed Uiso
 At 1.2 times of:
  All C(H) groups, All C(H,H) groups, All N(H) groups, All N(H,H) groups
 At 1.5 times of:
  All C(H,H,H) groups
2.a Riding coordinates:
 N11(H11), N16(H16), N5(H5), N6(H6), N10(H10), N14(H14), N2(H2)
2.b Ternary CH refined with riding coordinates:
 C10(H10a), C01U(H01U), C026(H026), C02Z(H8aa), C035(H035), C03H(H03v),
 C03I(H5ba), C03N(H03N)
2.c Secondary CH2 refined with riding coordinates:
 N12(H12a,H12b), C5(H5a,H5b), C6(H6a,H6b), C18(H18a,H18b), C20(H20a,H20b),
 C01D(H01f,H01g), C01F(H01h,H01i), N8(H8a,H8b), C01I(H01a,H01b), C01K(H01o,
 H01p), C01Q(H01q,H01r), C01R(H01c,H01d), C020(H02t,H02u), C025(H4aa,H),
 C027(H02a,H02b), C028(H5aa,Ha), C02D(H6aa,Hb), C02E(H02w,H02z), C02I(H7aa,Hc),
 C02K(H02h,H02i), C02M(H02n,H02o), C02N(H02c,H02d), C02O(H02e,H02f), C02Q(H02q,
 H02r), C02U(H02k,H02l), C031(H03a,H03b), C032(H03f,H03g), C033(H1aa,Hd),
 C034(H3ba,He), C038(H03t,H03u), C03G(H4ba,Hj), C03J(H03w,H03x), C03K(H03r,
 H03s), C03O(H03y,Hm)
2.d Aromatic/amide H refined with riding coordinates:
 C03E(H03l), C021(H021), C03C(H03k), C02C(H02m), C02Y(H02Y), C02G(H02v),
 C023(H023), C19(H19), C02T(H02), C01V(H01V), C02V(H0aa), C01B(H01e),
 C01M(H01M), C02J(H02J), C02X(H02X), C01N(H01N), C16(H16a), C01J(H01k),
 C03D(H3aa), C01H(H01j), C01T(H01T), C03B(H9aa), C036(H036), C024(H024),
 C02F(H1ba), C02H(H2ba), C01E(H01l), C9(H9a), C02S(H02S), C02A(H02g),
 C03M(H03M), C02P(H02P), N15(H15), N1(H1), N3(H3), N13(H13), N7(H7), N4(H4),
 N9(H9)
2.e Idealised Me refined as rotating group:
 C037(H2aa,Hf,Hg), C039(H03,Hh,Hi), C03F(H03o,H03p,H03q), C03L(H0ba,Hk,Hl),
 C03P(H03c,H03d,H03e), C03Q(H03h,H03i,H03j), C03R(H03z,Hn,Ho), C03S(H6ba,Hp,Hq)
;
_olex2_submission_special_instructions 'No special instructions were received'

loop_
_space_group_symop_id
_space_group_symop_operation_xyz
1 x,y,z

loop_
_atom_site_label
_atom_site_type_symbol
_atom_site_fract_x
_atom_site_fract_y
_atom_site_fract_z
_atom_site_U_iso_or_equiv
_atom_site_adp_type
_atom_site_occupancy
_atom_site_refinement_flags_posn
O1 O -0.4168(10) -0.2964(9) -0.6449(5) 0.049(3) Uani 1.000000 .
O2 O 0.0827(11) -1.2965(9) -0.3562(5) 0.053(3) Uani 1.000000 .
O3 O -0.0581(11) -1.3068(9) -0.2011(5) 0.053(3) Uani 1.000000 .
O4 O -0.5527(11) -0.3076(8) -0.7993(5) 0.048(3) Uani 1.000000 .
O5 O -0.9419(10) 0.1936(9) -0.7011(5) 0.050(3) Uani 1.000000 .
O6 O -0.4482(11) -0.8079(9) -0.2993(5) 0.050(3) Uani 1.000000 .
O7 O -1.0802(11) 0.2042(9) -0.8567(5) 0.050(3) Uani 1.000000 .
O8 O -0.5835(11) -0.7938(9) -0.1446(5) 0.051(3) Uani 1.000000 .
N15 N -0.8919(12) 0.3127(10) -0.7808(6) 0.042(3) Uani 1.000000 .
N1 N 0.1938(12) -1.3804(10) -0.2769(6) 0.043(3) Uani 1.000000 .
N3 N -0.1069(13) -1.1862(9) -0.2811(6) 0.044(3) Uani 1.000000 .
N13 N -1.1941(13) 0.1214(11) -0.7776(6) 0.047(3) Uani 1.000000 .
N7 N -0.6928(12) -0.8774(10) -0.2234(6) 0.041(3) Uani 1.000000 .
N4 N -0.2577(13) -1.0331(10) -0.2736(6) 0.045(3) Uani 1.000000 .
N9 N -0.3078(13) -0.3796(10) -0.7251(6) 0.043(3) Uani 1.000000 .
N11 N -0.7551(12) -0.0357(11) -0.7266(5) 0.045(3) Uani 1.000000 .
N16 N -0.7435(13) 0.4670(11) -0.7739(6) 0.049(4) Uani 1.000000 .
N5 N -0.2414(13) -0.5355(11) -0.2256(6) 0.045(3) Uani 1.000000 .
N6 N -0.3942(13) -0.6881(10) -0.2178(6) 0.041(3) Uani 1.000000 .
N12 N -0.6086(13) -0.1891(11) -0.7181(6) 0.050(4) Uani 1.000000 .
C2 C -0.8743(16) 0.2701(13) -0.7250(7) 0.045(4) Uani 1.000000 .
C3 C -1.2917(15) 0.1211(12) -0.8779(7) 0.039(4) Uani 1.000000 .
C4 C -0.7937(16) 0.3743(12) -0.8165(7) 0.039(4) Uani 1.000000 .
C5 C -0.8475(15) 0.4294(12) -0.8739(7) 0.044(4) Uani 1.000000 .
C6 C -0.7456(16) 0.4796(13) -0.9174(7) 0.048(4) Uani 1.000000 .
C7 C -1.1813(16) 0.1581(11) -0.8356(7) 0.038(4) Uani 1.000000 .
N10 N -0.1146(14) -0.4845(11) -0.7072(6) 0.054(4) Uani 1.000000 .
C8 C -0.2089(16) -1.1250(13) -0.3146(8) 0.045(4) Uani 1.000000 .
N14 N -1.3883(13) 0.0127(10) -0.7932(6) 0.049(3) Uani 1.000000 .
C9 C -1.2919(17) 0.1637(14) -0.9386(7) 0.048(5) Uani 1.000000 .
C10 C -0.3570(16) -1.1048(13) -0.4363(7) 0.045(4) Uani 1.000000 .
N2 N 0.3882(13) -1.4872(11) -0.2941(6) 0.054(4) Uani 1.000000 .
C11 C -0.2857(15) -0.6233(12) -0.1847(7) 0.040(4) Uani 1.000000 .
C12 C 0.2934(17) -1.3769(14) -0.3786(7) 0.049(4) Uani 1.000000 .
C13 C 0.1824(18) -1.3437(13) -0.3366(8) 0.048(4) Uani 1.000000 .
C14 C -0.1243(18) -1.2325(13) -0.2248(7) 0.046(5) Uani 1.000000 .
C15 C -1.3937(16) 0.0578(12) -0.8532(7) 0.044(4) Uani 1.000000 .
C16 C -0.6166(15) 0.4920(13) -0.6792(7) 0.043(4) Uani 1.000000 .
C17 C -0.3723(15) -0.7290(12) -0.2773(7) 0.042(4) Uani 1.000000 .
C18 C -0.2555(16) -1.0216(14) -0.4173(7) 0.053(4) Uani 1.000000 .
C19 C 0.2922(17) -1.3357(13) -0.4392(7) 0.056(4) Uani 1.000000 .
C20 C -0.1504(16) -1.0689(13) -0.3740(7) 0.046(4) Uani 1.000000 .
C21 C -0.7174(16) -0.1245(13) -0.6840(7) 0.045(4) Uani 1.000000 .
C018 C -0.7919(17) -0.8775(12) -0.1242(7) 0.039(4) Uani 1.000000 .
C019 C 0.3938(16) -1.4432(12) -0.3537(7) 0.043(4) Uani 1.000000 .
C01A C -0.7709(14) 0.3360(12) -0.6872(7) 0.039(4) Uani 1.000000 .
C01B C -0.2589(17) -1.1986(15) -0.1273(9) 0.053(5) Uani 1.000000 .
C01C C -0.8932(16) -0.9414(14) -0.1448(7) 0.046(4) Uani 1.000000 .
C01D C -0.4191(15) -1.1575(13) -0.3764(7) 0.044(4) Uani 1.000000 .
C01E C -1.3960(16) 0.1311(13) -0.9777(8) 0.045(4) Uani 1.000000 .
C01F C -0.5776(15) 0.3421(12) -0.8760(7) 0.043(4) Uani 1.000000 .
N8 N -0.8875(14) -0.9852(11) -0.2078(6) 0.055(4) Uani 1.000000 .
C01H C -0.7418(17) 0.3011(15) -0.6281(8) 0.051(4) Uani 1.000000 .
C01I C -0.7887(16) -0.9941(12) -0.3094(7) 0.044(4) Uani 1.000000 .
C01J C -0.5920(16) 0.4566(13) -0.6206(8) 0.050(4) Uani 1.000000 .
C01K C -1.2942(15) 0.0094(13) -0.6913(7) 0.041(4) Uani 1.000000 .
C01L C -0.2903(17) -1.0708(12) -0.2145(7) 0.044(4) Uani 1.000000 .
C01M C -0.8797(16) -0.0057(12) -0.8213(7) 0.045(4) Uani 1.000000 .
C01N C -0.7566(19) -0.1970(13) -0.8749(8) 0.056(5) Uani 1.000000 .
C01O C -0.7889(17) -0.0718(12) -0.7877(7) 0.042(4) Uani 1.000000 .
C01P C -0.2734(17) -0.6657(13) -0.3112(8) 0.046(4) Uani 1.000000 .
C01Q C -1.2269(16) 0.0735(14) -0.6382(7) 0.051(5) Uani 1.000000 .
C01R C -0.2705(17) -0.4277(14) -0.8645(8) 0.055(5) Uani 1.000000 .
C01S C -0.6863(16) -0.8444(12) -0.1625(8) 0.043(4) Uani 1.000000 .
C01T C -0.1216(16) -0.5071(13) -0.3210(7) 0.047(4) Uani 1.000000 .
C01U C -0.8557(16) -0.1065(14) -0.5656(7) 0.045(4) Uani 1.000000 .
C01V C -0.4102(18) -1.0422(13) -0.1202(7) 0.049(5) Uani 1.000000 .
C01W C -0.2294(16) -1.1658(13) -0.1882(7) 0.048(4) Uani 1.000000 .
C01X C -0.2073(16) -0.3784(12) -0.6255(7) 0.045(4) Uani 1.000000 .
C01Y C -0.3167(17) -0.3450(14) -0.6633(8) 0.049(4) Uani 1.000000 .
C01Z C 0.3150(16) -1.4148(13) -0.2469(7) 0.044(4) Uani 1.000000 .
C020 C 0.2883(14) -1.4956(13) -0.1928(7) 0.046(4) Uani 1.000000 .
C021 C -0.1083(18) -0.3716(16) -0.5217(8) 0.064(5) Uani 1.000000 .
C022 C -0.7089(16) 0.4291(13) -0.7138(8) 0.049(4) Uani 1.000000 .
C023 C 0.3969(18) -1.3682(14) -0.4781(8) 0.053(5) Uani 1.000000 .
C024 C -0.2447(19) -0.6977(13) -0.3738(7) 0.054(5) Uani 1.000000 .
C025 C -0.1819(13) -0.7112(12) -0.1654(7) 0.038(4) Uani 1.000000 .
C026 C -0.6412(16) 0.3926(13) -0.9353(7) 0.047(4) Uani 1.000000 .
C027 C -0.8136(15) -0.2113(13) -0.6642(7) 0.045(4) Uani 1.000000 .
C028 C -0.3525(15) -0.5695(13) -0.1266(7) 0.042(4) Uani 1.000000 .
C029 C -0.6270(16) -0.2301(12) -0.7792(7) 0.045(4) Uani 1.000000 .
C02A C -0.8920(17) -0.8699(14) -0.0216(8) 0.053(5) Uani 1.000000 .
C02B C -0.7283(16) -0.1682(13) -0.8121(8) 0.047(4) Uani 1.000000 .
C02C C -0.0027(18) -0.4760(15) -0.6068(7) 0.058(5) Uani 1.000000 .
C02D C -0.2444(17) -0.5155(13) -0.0846(7) 0.048(4) Uani 1.000000 .
C02E C -0.3169(15) -1.2112(12) -0.3350(7) 0.040(4) Uani 1.000000 .
C02F C -1.4934(18) 0.0219(14) -0.8956(9) 0.061(5) Uani 1.000000 .
C02G C 0.4936(18) -1.4361(15) -0.4552(9) 0.057(5) Uani 1.000000 .
C02H C -1.4931(17) 0.0624(13) -0.9563(8) 0.053(4) Uani 1.000000 .
C02I C -0.0765(15) -0.6549(13) -0.1241(7) 0.045(4) Uani 1.000000 .
C02J C -0.9066(17) -0.0417(14) -0.8839(7) 0.052(4) Uani 1.000000 .
C02K C -0.8948(15) -0.8052(14) -0.2739(8) 0.050(4) Uani 1.000000 .
C02L C -0.1013(16) -0.4428(13) -0.6453(7) 0.046(4) Uani 1.000000 .
C02M C -0.1077(17) -0.3054(13) -0.7737(8) 0.050(4) Uani 1.000000 .
C02N C -0.9225(16) -0.1576(14) -0.6244(7) 0.050(4) Uani 1.000000 .
C02O C -0.7551(16) -0.0182(14) -0.5838(8) 0.054(5) Uani 1.000000 .
C02P C -0.9935(18) -0.9780(14) -0.1066(8) 0.058(5) Uani 1.000000 .
C02Q C -0.2145(16) -0.4973(13) -0.8092(7) 0.051(4) Uani 1.000000 .
C02R C -0.8162(17) -0.9160(13) -0.2529(7) 0.046(4) Uani 1.000000 .
C02S C -0.7926(17) -0.8371(13) -0.0621(7) 0.048(4) Uani 1.000000 .
C02T C -0.3803(17) -1.0070(12) -0.1793(7) 0.043(4) Uani 1.000000 .
C02U C -0.7276(17) -0.9260(14) -0.3636(7) 0.055(5) Uani 1.000000 .
C02V C -0.3454(18) -1.1358(14) -0.0917(8) 0.056(5) Uani 1.000000 .
C02W C -0.1776(16) -0.4139(12) -0.7535(7) 0.047(4) Uani 1.000000 .
C02X C -0.8438(18) -0.1358(14) -0.9083(8) 0.053(5) Uani 1.000000 .
C02Y C 0.4969(17) -1.4753(15) -0.3944(8) 0.058(5) Uani 1.000000 .
C02Z C -0.1455(17) -0.6068(14) -0.0653(7) 0.055(5) Uani 1.000000 .
C030 C -1.3119(16) 0.0833(14) -0.7468(7) 0.047(4) Uani 1.000000 .
C031 C -0.6497(17) -0.0670(15) -0.6287(8) 0.056(5) Uani 1.000000 .
C032 C -0.8278(17) -0.7395(13) -0.3254(7) 0.049(4) Uani 1.000000 .
C033 C -0.6820(16) 0.2896(12) -0.8350(7) 0.041(4) Uani 1.000000 .
C034 C -1.3951(17) 0.1930(13) -0.7275(7) 0.051(4) Uani 1.000000 .
C035 C -0.1937(18) -0.3186(15) -0.8825(8) 0.054(5) Uani 1.000000 .
C036 C -0.1538(17) -0.6374(14) -0.4078(8) 0.053(4) Uani 1.000000 .
C037 C -0.5409(19) 0.4462(16) -0.9789(8) 0.066(6) Uani 1.000000 .
C038 C 0.2295(18) -1.4281(14) -0.1380(8) 0.056(5) Uani 1.000000 .
C039 C -0.4593(18) -1.0529(15) -0.4799(7) 0.060(5) Uani 1.000000 .
C03A C -0.2063(19) -0.5708(14) -0.2867(8) 0.057(5) Uani 1.000000 .
C03B C -0.0920(17) -0.5404(14) -0.3827(7) 0.056(5) Uani 1.000000 .
C03C C -0.0034(18) -0.4410(14) -0.5444(8) 0.060(5) Uani 1.000000 .
C03D C -0.6514(18) 0.3656(15) -0.5920(7) 0.059(5) Uani 1.000000 .
C03E C -0.2051(18) -0.3387(15) -0.5611(7) 0.054(5) Uani 1.000000 .
C03F C -0.250(2) -0.2532(18) -0.9365(9) 0.081(7) Uani 1.000000 .
C03G C -1.3236(17) 0.2593(13) -0.6746(8) 0.054(5) Uani 1.000000 .
C03H C 0.3115(17) -1.3207(15) -0.1199(8) 0.056(5) Uani 1.000000 .
C03I C -1.3083(17) 0.1800(16) -0.6195(8) 0.053(5) Uani 1.000000 .
C03J C 0.3984(19) -1.3072(15) -0.2261(8) 0.064(5) Uani 1.000000 .
C03K C -0.1740(16) -0.2405(12) -0.8258(7) 0.047(4) Uani 1.000000 .
C03L C -0.0421(16) -0.5552(15) -0.0214(8) 0.059(5) Uani 1.000000 .
C03M C -0.9938(19) -0.9414(15) -0.0442(8) 0.061(5) Uani 1.000000 .
C03N C -0.8073(18) -0.8212(15) -0.3826(8) 0.064(5) Uani 1.000000 .
C03O C 0.3248(19) -1.2381(15) -0.1763(8) 0.065(5) Uani 1.000000 .
C03P C -0.9599(18) -0.0562(16) -0.5221(8) 0.067(5) Uani 1.000000 .
C03Q C -0.744(2) -0.7503(16) -0.4352(10) 0.078(7) Uani 1.000000 .
C03R C 0.244(2) -1.2522(17) -0.0643(9) 0.077(6) Uani 1.000000 .
C03S C -1.245(2) 0.2448(17) -0.5645(10) 0.077(7) Uani 1.000000 .
H03l H -0.2730(18) -0.2887(15) -0.5465(7) 0.064(6) Uiso 1.000000 R
H021 H -0.1109(18) -0.3485(16) -0.4795(8) 0.076(7) Uiso 1.000000 R
H03k H 0.0659(18) -0.4637(14) -0.5178(8) 0.072(6) Uiso 1.000000 R
H02m H 0.0669(18) -0.5232(15) -0.6222(7) 0.070(6) Uiso 1.000000 R
H02Y H 0.5673(17) -1.5229(15) -0.3802(8) 0.069(6) Uiso 1.000000 R
H02v H 0.5629(18) -1.4583(15) -0.4820(9) 0.068(6) Uiso 1.000000 R
H023 H 0.3992(18) -1.3424(14) -0.5198(8) 0.063(5) Uiso 1.000000 R
H19 H 0.2230(17) -1.2873(13) -0.4539(7) 0.067(5) Uiso 1.000000 R
H02 H -0.4211(17) -0.9390(12) -0.1963(7) 0.051(5) Uiso 1.000000 R
H01V H -0.4768(18) -1.0017(13) -0.0981(7) 0.059(5) Uiso 1.000000 R
H0aa H -0.3604(18) -1.1552(14) -0.0496(8) 0.067(6) Uiso 1.000000 R
H01e H -0.2177(17) -1.2663(15) -0.1102(9) 0.064(6) Uiso 1.000000 R
H01M H -0.9223(16) 0.0606(12) -0.8035(7) 0.053(5) Uiso 1.000000 R
H02J H -0.9684(17) 0.0006(14) -0.9081(7) 0.063(5) Uiso 1.000000 R
H02X H -0.8617(18) -0.1589(14) -0.9496(8) 0.064(6) Uiso 1.000000 R
H01N H -0.7123(19) -0.2615(13) -0.8936(8) 0.067(6) Uiso 1.000000 R
H16a H -0.5723(15) 0.5580(13) -0.6964(7) 0.051(5) Uiso 1.000000 R
H01k H -0.5280(16) 0.4991(13) -0.5979(8) 0.060(5) Uiso 1.000000 R
H3aa H -0.6336(18) 0.3459(15) -0.5502(7) 0.071(6) Uiso 1.000000 R
H01j H -0.7828(17) 0.2330(15) -0.6113(8) 0.061(5) Uiso 1.000000 R
H01T H -0.0814(16) -0.4392(13) -0.3037(7) 0.056(5) Uiso 1.000000 R
H9aa H -0.0306(17) -0.4965(14) -0.4064(7) 0.068(6) Uiso 1.000000 R
H036 H -0.1333(17) -0.6623(14) -0.4486(8) 0.064(5) Uiso 1.000000 R
H024 H -0.2898(19) -0.7622(13) -0.3921(7) 0.064(6) Uiso 1.000000 R
H1ba H -1.5605(18) -0.0302(14) -0.8822(9) 0.073(6) Uiso 1.000000 R
H2ba H -1.5628(17) 0.0411(13) -0.9831(8) 0.064(5) Uiso 1.000000 R
H01l H -1.3976(16) 0.1577(13) -1.0193(8) 0.054(5) Uiso 1.000000 R
H9a H -1.2236(17) 0.2134(14) -0.9530(7) 0.057(5) Uiso 1.000000 R
H02S H -0.7243(17) -0.7871(13) -0.0480(7) 0.057(5) Uiso 1.000000 R
H02g H -0.8912(17) -0.8446(14) 0.0203(8) 0.064(6) Uiso 1.000000 R
H03M H -1.0628(19) -0.9651(15) -0.0176(8) 0.074(6) Uiso 1.000000 R
H02P H -1.0613(18) -1.0272(14) -0.1221(8) 0.070(6) Uiso 1.000000 R
H15 H -0.9694(12) 0.3030(10) -0.7978(6) 0.050(4) Uiso 1.000000 R
H1 H 0.1218(12) -1.3835(10) -0.2546(6) 0.052(4) Uiso 1.000000 R
H3 H -0.0297(13) -1.1934(9) -0.2987(6) 0.053(4) Uiso 1.000000 R
H13 H -1.1221(13) 0.1203(11) -0.7553(6) 0.057(4) Uiso 1.000000 R
H7 H -0.6209(12) -0.8755(10) -0.2457(6) 0.050(4) Uiso 1.000000 R
H4 H -0.2658(13) -0.9591(10) -0.2854(6) 0.055(4) Uiso 1.000000 R
H9 H -0.3789(13) -0.3816(10) -0.7479(6) 0.052(4) Uiso 1.000000 R
H11 H -0.8148(12) 0.0118(11) -0.7111(5) 0.054(4) Uiso 1.000000 R
H16 H -0.6804(13) 0.5087(11) -0.7908(6) 0.059(4) Uiso 1.000000 R
H5 H -0.1803(13) -0.4913(11) -0.2087(6) 0.054(4) Uiso 1.000000 R
H6 H -0.4257(13) -0.7446(10) -0.1942(6) 0.049(4) Uiso 1.000000 R
H12a H -0.5372(13) -0.1398(11) -0.7186(6) 0.060(4) Uiso 1.000000 R
H12b H -0.5861(13) -0.2534(11) -0.6944(6) 0.060(4) Uiso 1.000000 R
H5a H -0.8992(15) 0.3694(12) -0.8964(7) 0.053(5) Uiso 1.000000 R
H5b H -0.9081(15) 0.4936(12) -0.8618(7) 0.053(5) Uiso 1.000000 R
H6a H -0.7898(16) 0.5079(13) -0.9554(7) 0.058(5) Uiso 1.000000 R
H6b H -0.7036(16) 0.5486(13) -0.8975(7) 0.058(5) Uiso 1.000000 R
H10 H -0.0400(14) -0.5122(11) -0.7214(6) 0.065(5) Uiso 1.000000 R
H14 H -1.4664(13) -0.0053(10) -0.7790(6) 0.059(4) Uiso 1.000000 R
H10a H -0.3128(16) -1.1709(13) -0.4586(7) 0.054(5) Uiso 1.000000 R
H2 H 0.4660(13) -1.5079(11) -0.2804(6) 0.064(4) Uiso 1.000000 R
H18a H -0.2121(16) -0.9912(14) -0.4549(7) 0.063(5) Uiso 1.000000 R
H18b H -0.2985(16) -0.9538(14) -0.3968(7) 0.063(5) Uiso 1.000000 R
H20a H -0.0911(16) -1.0035(13) -0.3622(7) 0.055(5) Uiso 1.000000 R
H20b H -0.0978(16) -1.1289(13) -0.3961(7) 0.055(5) Uiso 1.000000 R
H01f H -0.4656(15) -1.0943(13) -0.3536(7) 0.053(5) Uiso 1.000000 R
H01g H -0.4839(15) -1.2186(13) -0.3879(7) 0.053(5) Uiso 1.000000 R
H01h H -0.5129(15) 0.2806(12) -0.8871(7) 0.052(5) Uiso 1.000000 R
H01i H -0.5312(15) 0.4057(12) -0.8536(7) 0.052(5) Uiso 1.000000 R
H8a H -0.8509(14) -1.0594(11) -0.2067(6) 0.065(5) Uiso 1.000000 R
H8b H -0.9720(14) -0.9936(11) -0.2217(6) 0.065(5) Uiso 1.000000 R
H01a H -0.7287(16) -1.0586(12) -0.2971(7) 0.053(5) Uiso 1.000000 R
H01b H -0.8717(16) -1.0305(12) -0.3233(7) 0.053(5) Uiso 1.000000 R
H01o H -1.2417(15) -0.0609(13) -0.7025(7) 0.049(5) Uiso 1.000000 R
H01p H -1.3810(15) -0.0185(13) -0.6771(7) 0.049(5) Uiso 1.000000 R
H01q H -1.2171(16) 0.0196(14) -0.6025(7) 0.061(6) Uiso 1.000000 R
H01r H -1.1387(16) 0.0995(14) -0.6513(7) 0.061(6) Uiso 1.000000 R
H01c H -0.2747(17) -0.4810(14) -0.9007(8) 0.066(6) Uiso 1.000000 R
H01d H -0.3612(17) -0.4037(14) -0.8545(8) 0.066(6) Uiso 1.000000 R
H01U H -0.8105(16) -0.1727(14) -0.5438(7) 0.054(5) Uiso 1.000000 R
H02t H 0.2271(14) -1.5586(13) -0.2058(7) 0.055(5) Uiso 1.000000 R
H02u H 0.3711(14) -1.5336(13) -0.1797(7) 0.055(5) Uiso 1.000000 R
H4aa H -0.2239(13) -0.7770(12) -0.1428(7) 0.045(4) Uiso 1.000000 R
H H -0.1399(13) -0.7444(12) -0.2028(7) 0.045(4) Uiso 1.000000 R
H026 H -0.6847(16) 0.3258(13) -0.9575(7) 0.056(5) Uiso 1.000000 R
H02a H -0.8531(15) -0.2485(13) -0.7012(7) 0.054(5) Uiso 1.000000 R
H02b H -0.7689(15) -0.2739(13) -0.6403(7) 0.054(5) Uiso 1.000000 R
H5aa H -0.4154(15) -0.5075(13) -0.1391(7) 0.050(4) Uiso 1.000000 R
Ha H -0.4008(15) -0.6315(13) -0.1039(7) 0.050(4) Uiso 1.000000 R
H6aa H -0.1995(17) -0.4512(13) -0.1071(7) 0.058(5) Uiso 1.000000 R
Hb H -0.2855(17) -0.4811(13) -0.0473(7) 0.058(5) Uiso 1.000000 R
H02w H -0.2757(15) -1.2783(12) -0.3569(7) 0.048(4) Uiso 1.000000 R
H02z H -0.3605(15) -1.2431(12) -0.2977(7) 0.048(4) Uiso 1.000000 R
H7aa H -0.0099(15) -0.7145(13) -0.1126(7) 0.053(5) Uiso 1.000000 R
Hc H -0.0323(15) -0.5899(13) -0.1464(7) 0.053(5) Uiso 1.000000 R
H02h H -0.9828(15) -0.8301(14) -0.2879(8) 0.060(5) Uiso 1.000000 R
H02i H -0.9062(15) -0.7516(14) -0.2382(8) 0.060(5) Uiso 1.000000 R
H02n H -0.0995(17) -0.2514(13) -0.7379(8) 0.060(5) Uiso 1.000000 R
H02o H -0.0182(17) -0.3272(13) -0.7869(8) 0.060(5) Uiso 1.000000 R
H02c H -0.9872(16) -0.2189(14) -0.6129(7) 0.060(5) Uiso 1.000000 R
H02d H -0.9682(16) -0.0944(14) -0.6474(7) 0.060(5) Uiso 1.000000 R
H02e H -0.7993(16) 0.0497(14) -0.6037(8) 0.064(6) Uiso 1.000000 R
H02f H -0.7112(16) 0.0113(14) -0.5461(8) 0.064(6) Uiso 1.000000 R
H02q H -0.2800(16) -0.5558(13) -0.7951(7) 0.062(5) Uiso 1.000000 R
H02r H -0.1356(16) -0.5409(13) -0.8226(7) 0.062(5) Uiso 1.000000 R
H02k H -0.6390(17) -0.8992(14) -0.3516(7) 0.066(6) Uiso 1.000000 R
H02l H -0.7183(17) -0.9799(14) -0.3994(7) 0.066(6) Uiso 1.000000 R
H8aa H -0.1917(17) -0.6732(14) -0.0441(7) 0.066(6) Uiso 1.000000 R
H03a H -0.5946(17) -0.1258(15) -0.6071(8) 0.067(6) Uiso 1.000000 R
H03b H -0.5926(17) -0.0019(15) -0.6430(8) 0.067(6) Uiso 1.000000 R
H03f H -0.8814(17) -0.6705(13) -0.3374(7) 0.059(5) Uiso 1.000000 R
H03g H -0.7419(17) -0.7102(13) -0.3108(7) 0.059(5) Uiso 1.000000 R
H1aa H -0.6398(16) 0.2601(12) -0.7968(7) 0.049(5) Uiso 1.000000 R
Hd H -0.7206(16) 0.2209(12) -0.8565(7) 0.049(5) Uiso 1.000000 R
H3ba H -1.4068(17) 0.2462(13) -0.7633(7) 0.061(5) Uiso 1.000000 R
He H -1.4826(17) 0.1672(13) -0.7133(7) 0.061(5) Uiso 1.000000 R
H035 H -0.1048(18) -0.3463(15) -0.8953(8) 0.065(6) Uiso 1.000000 R
H2aa H -0.492(9) 0.508(8) -0.957(2) 0.099(8) Uiso 1.000000 GR
Hf H -0.481(8) 0.385(3) -0.993(5) 0.099(8) Uiso 1.000000 GR
Hg H -0.586(2) 0.481(10) -1.015(3) 0.099(8) Uiso 1.000000 GR
H03t H 0.1400(18) -1.4019(14) -0.1489(8) 0.068(6) Uiso 1.000000 R
H03u H 0.2226(18) -1.4819(14) -0.1021(8) 0.068(6) Uiso 1.000000 R
H03 H -0.4155(19) -1.018(10) -0.516(3) 0.089(8) Uiso 1.000000 GR
Hh H -0.518(8) -1.116(3) -0.494(5) 0.089(8) Uiso 1.000000 GR
Hi H -0.510(9) -0.992(8) -0.4581(19) 0.089(8) Uiso 1.000000 GR
H03o H -0.338(6) -0.225(12) -0.926(3) 0.121(10) Uiso 1.000000 GR
H03p H -0.194(9) -0.186(8) -0.946(5) 0.121(10) Uiso 1.000000 GR
H03q H -0.254(15) -0.306(4) -0.972(2) 0.121(10) Uiso 1.000000 GR
H4ba H -1.2364(17) 0.2854(13) -0.6890(8) 0.065(6) Uiso 1.000000 R
Hj H -1.3744(17) 0.3302(13) -0.6628(8) 0.065(6) Uiso 1.000000 R
H03v H 0.4004(17) -1.3475(15) -0.1068(8) 0.067(6) Uiso 1.000000 R
H5ba H -1.3969(17) 0.1519(16) -0.6067(8) 0.064(6) Uiso 1.000000 R
H03w H 0.4833(19) -1.3349(15) -0.2095(8) 0.077(6) Uiso 1.000000 R
H03x H 0.4161(19) -1.2554(15) -0.2619(8) 0.077(6) Uiso 1.000000 R
H03r H -0.2602(16) -0.2114(12) -0.8114(7) 0.056(5) Uiso 1.000000 R
H03s H -0.1205(16) -0.1712(12) -0.8374(7) 0.056(5) Uiso 1.000000 R
H0ba H -0.083(3) -0.537(9) 0.0184(19) 0.089(7) Uiso 1.000000 GR
Hk H 0.028(6) -0.613(4) -0.015(4) 0.089(7) Uiso 1.000000 GR
Hl H -0.006(8) -0.483(6) -0.039(3) 0.089(7) Uiso 1.000000 GR
H03N H -0.8949(18) -0.8496(15) -0.3969(8) 0.077(6) Uiso 1.000000 R
H03y H 0.2374(19) -1.2144(15) -0.1915(8) 0.078(6) Uiso 1.000000 R
Hm H 0.3741(19) -1.1661(15) -0.1649(8) 0.078(6) Uiso 1.000000 R
H03c H -1.023(7) -0.118(3) -0.511(5) 0.101(8) Uiso 1.000000 GR
H03d H -0.918(2) -0.027(10) -0.484(3) 0.101(8) Uiso 1.000000 GR
H03e H -1.006(9) 0.009(8) -0.543(2) 0.101(8) Uiso 1.000000 GR
H03h H -0.728(15) -0.802(4) -0.470(3) 0.118(10) Uiso 1.000000 GR
H03i H -0.803(7) -0.687(9) -0.448(5) 0.118(10) Uiso 1.000000 GR
H03j H -0.661(8) -0.716(12) -0.421(3) 0.118(10) Uiso 1.000000 GR
H03z H 0.237(14) -1.305(5) -0.028(2) 0.115(10) Uiso 1.000000 GR
Hn H 0.296(8) -1.183(8) -0.053(5) 0.115(10) Uiso 1.000000 GR
Ho H 0.156(6) -1.226(11) -0.077(3) 0.115(10) Uiso 1.000000 GR
H6ba H -1.154(5) 0.264(13) -0.574(3) 0.116(10) Uiso 1.000000 GR
Hp H -1.293(9) 0.318(7) -0.556(5) 0.116(10) Uiso 1.000000 GR
Hq H -1.248(15) 0.194(6) -0.528(2) 0.116(10) Uiso 1.000000 GR

loop_
_atom_site_aniso_label
_atom_site_aniso_U_11
_atom_site_aniso_U_22
_atom_site_aniso_U_33
_atom_site_aniso_U_12
_atom_site_aniso_U_13
_atom_site_aniso_U_23
O1 0.026(9) 0.072(7) 0.048(7) 0.019(5) -0.005(5) 0.001(6)
O2 0.041(10) 0.070(7) 0.048(7) 0.012(6) 0.005(5) 0.024(6)
O3 0.035(9) 0.073(7) 0.049(7) 0.001(5) -0.009(5) 0.022(6)
O4 0.045(9) 0.041(6) 0.057(7) 0.006(5) 0.004(5) -0.008(5)
O5 0.017(9) 0.065(7) 0.067(8) 0.003(5) -0.006(5) 0.013(6)
O6 0.041(10) 0.051(6) 0.058(7) -0.004(5) 0.003(5) 0.001(6)
O7 0.028(9) 0.063(7) 0.058(7) -0.002(5) -0.006(5) 0.022(6)
O8 0.023(9) 0.069(7) 0.060(7) -0.007(5) -0.001(5) -0.004(6)
N15 0.020(9) 0.044(7) 0.061(9) 0.007(5) 0.000(5) 0.015(6)
N1 0.025(10) 0.056(7) 0.048(8) 0.001(6) -0.003(5) 0.017(6)
N3 0.036(11) 0.041(6) 0.056(8) -0.001(5) -0.004(6) 0.016(6)
N13 0.036(11) 0.063(8) 0.043(8) 0.001(6) -0.002(6) 0.019(6)
N7 0.015(10) 0.051(7) 0.058(9) -0.000(5) -0.002(5) -0.005(6)
N4 0.046(11) 0.034(6) 0.056(9) 0.001(5) -0.005(6) 0.009(6)
N9 0.014(11) 0.057(8) 0.059(9) -0.002(6) -0.013(6) -0.011(7)
N11 0.031(11) 0.063(8) 0.041(8) -0.002(6) 0.004(6) 0.003(6)
N16 0.047(12) 0.045(7) 0.055(9) 0.005(6) 0.014(7) 0.018(7)
N5 0.028(11) 0.060(7) 0.047(8) 0.021(6) 0.003(6) 0.004(6)
N6 0.032(11) 0.044(6) 0.047(8) 0.001(6) -0.012(6) 0.003(6)
N12 0.038(11) 0.049(7) 0.062(10) -0.009(6) 0.007(6) -0.009(7)
C2 0.035(13) 0.043(8) 0.058(11) 0.007(7) 0.000(7) 0.013(8)
C3 0.012(11) 0.045(8) 0.059(11) 0.001(6) 0.003(6) 0.012(7)
C4 0.015(13) 0.052(8) 0.051(10) 0.002(7) 0.002(7) 0.002(7)
C5 0.039(13) 0.039(8) 0.054(10) 0.005(7) 0.014(7) 0.005(7)
C6 0.046(13) 0.055(9) 0.044(10) -0.001(7) -0.015(7) 0.006(8)
C7 0.017(13) 0.037(7) 0.060(11) -0.001(6) -0.010(7) 0.010(7)
N10 0.047(12) 0.066(8) 0.050(9) 0.027(7) -0.001(6) 0.003(7)
C8 0.033(13) 0.051(9) 0.052(11) 0.002(7) -0.008(7) 0.017(8)
N14 0.035(11) 0.052(8) 0.060(9) -0.013(6) 0.003(6) 0.011(7)
C9 0.041(14) 0.052(10) 0.050(10) 0.016(8) 0.003(8) 0.009(8)
C10 0.041(12) 0.054(9) 0.040(10) 0.005(7) -0.012(7) 0.008(7)
N2 0.048(11) 0.062(8) 0.052(9) 0.014(7) -0.004(6) 0.020(7)
C11 0.023(12) 0.037(7) 0.059(10) 0.004(6) 0.006(7) 0.010(7)
C12 0.032(13) 0.068(10) 0.046(10) 0.003(7) 0.000(7) 0.024(8)
C13 0.037(15) 0.047(8) 0.059(10) 0.008(8) -0.004(8) 0.014(7)
C14 0.043(15) 0.051(9) 0.045(10) -0.010(8) -0.021(8) 0.024(8)
C15 0.037(13) 0.040(7) 0.055(10) 0.003(7) 0.004(7) 0.007(7)
C16 0.020(12) 0.046(9) 0.063(11) -0.003(6) 0.008(7) 0.008(8)
C17 0.033(12) 0.047(8) 0.046(9) 0.002(7) 0.003(6) 0.016(7)
C18 0.056(13) 0.054(10) 0.048(10) 0.023(8) 0.007(7) 0.020(8)
C19 0.062(14) 0.055(9) 0.051(10) 0.002(8) -0.010(8) 0.010(8)
C20 0.041(13) 0.051(8) 0.045(10) -0.002(7) -0.009(7) 0.011(7)
C21 0.043(12) 0.053(9) 0.038(10) 0.002(7) -0.003(7) 0.013(7)
C018 0.036(13) 0.037(7) 0.045(9) -0.003(7) -0.002(7) -0.000(7)
C019 0.041(13) 0.039(8) 0.050(10) 0.010(7) 0.004(7) 0.011(7)
C01A 0.015(11) 0.052(8) 0.049(10) 0.006(6) 0.004(6) 0.006(7)
C01B 0.021(14) 0.062(10) 0.077(14) 0.009(8) -0.001(8) 0.014(9)
C01C 0.018(13) 0.070(10) 0.049(11) 0.008(8) -0.005(7) 0.003(8)
C01D 0.027(12) 0.054(9) 0.050(10) -0.008(7) -0.006(7) 0.008(7)
C01E 0.010(13) 0.065(9) 0.059(11) -0.001(7) -0.006(7) 0.021(8)
C01F 0.017(12) 0.040(8) 0.074(12) 0.006(6) -0.002(7) 0.008(8)
N8 0.054(13) 0.051(8) 0.059(9) -0.001(7) 0.001(7) 0.003(7)
C01H 0.003(13) 0.072(11) 0.077(13) 0.003(8) 0.009(8) 0.020(9)
C01I 0.046(13) 0.028(7) 0.059(12) 0.004(6) -0.003(8) -0.007(7)
C01J 0.035(13) 0.044(9) 0.070(13) 0.002(7) 0.014(8) 0.018(9)
C01K 0.015(12) 0.052(8) 0.057(11) -0.005(6) -0.011(7) 0.010(8)
C01L 0.049(13) 0.043(7) 0.040(10) -0.003(7) -0.008(7) -0.007(7)
C01M 0.027(13) 0.057(8) 0.050(11) -0.007(7) 0.002(7) -0.006(8)
C01N 0.078(16) 0.043(8) 0.046(10) -0.012(8) -0.016(9) -0.006(8)
C01O 0.043(14) 0.046(7) 0.039(9) -0.001(7) -0.010(7) 0.010(7)
C01P 0.033(14) 0.048(8) 0.056(12) 0.005(7) 0.001(8) 0.015(8)
C01Q 0.035(13) 0.068(11) 0.050(10) -0.001(8) -0.011(7) 0.032(8)
C01R 0.052(15) 0.069(10) 0.044(11) 0.013(8) -0.004(8) 0.008(8)
C01S 0.032(13) 0.043(8) 0.053(11) -0.005(7) -0.003(7) 0.003(7)
C01T 0.036(13) 0.053(9) 0.052(9) 0.011(7) -0.007(7) -0.001(8)
C01U 0.016(13) 0.066(10) 0.054(11) -0.004(8) -0.002(7) 0.023(8)
C01V 0.036(15) 0.064(9) 0.049(11) -0.008(8) -0.009(8) 0.014(8)
C01W 0.047(13) 0.047(8) 0.051(10) -0.006(7) -0.007(7) 0.025(8)
C01X 0.046(13) 0.036(8) 0.052(10) -0.000(7) -0.013(7) 0.010(7)
C01Y 0.034(13) 0.061(10) 0.052(11) 0.019(7) 0.006(7) 0.003(8)
C01Z -0.001(13) 0.074(10) 0.059(11) 0.006(7) -0.008(7) 0.010(8)
C020 0.024(11) 0.052(9) 0.062(11) 0.015(7) -0.001(7) 0.028(8)
C021 0.043(16) 0.094(14) 0.054(11) 0.023(10) -0.009(8) 0.013(10)
C022 0.036(13) 0.057(9) 0.054(12) 0.017(7) 0.010(7) 0.023(8)
C023 0.035(15) 0.064(9) 0.060(11) 0.006(8) -0.011(8) -0.002(8)
C024 0.081(16) 0.041(8) 0.039(9) 0.015(8) -0.002(8) -0.007(7)
C025 0.011(10) 0.038(8) 0.064(11) -0.010(6) 0.002(6) -0.016(7)
C026 0.032(12) 0.052(9) 0.056(10) -0.010(7) 0.000(7) 0.013(8)
C027 0.025(12) 0.061(9) 0.048(10) 0.009(7) -0.001(7) 0.015(7)
C028 0.023(12) 0.052(8) 0.051(10) 0.000(7) 0.004(7) -0.002(7)
C029 0.046(13) 0.031(7) 0.057(10) -0.015(7) 0.003(7) 0.021(7)
C02A 0.039(15) 0.067(10) 0.053(11) -0.015(9) 0.013(8) 0.007(9)
C02B 0.050(13) 0.044(9) 0.049(11) 0.004(7) -0.005(7) 0.012(8)
C02C 0.050(15) 0.081(12) 0.044(10) 0.016(9) -0.006(7) 0.019(9)
C02D 0.038(14) 0.058(9) 0.048(10) 0.003(8) 0.005(8) 0.001(8)
C02E 0.042(11) 0.040(8) 0.039(9) 0.011(6) 0.002(6) 0.009(7)
C02F 0.024(15) 0.061(10) 0.098(16) -0.019(8) -0.009(9) 0.004(10)
C02G 0.020(15) 0.079(11) 0.072(14) -0.007(9) 0.005(8) 0.002(10)
C02H 0.043(14) 0.053(9) 0.064(11) -0.003(8) -0.003(8) 0.005(8)
C02I 0.029(11) 0.058(10) 0.047(10) 0.009(7) -0.010(6) 0.004(8)
C02J 0.038(14) 0.074(11) 0.044(10) -0.003(8) -0.014(7) 0.023(8)
C02K 0.017(12) 0.070(10) 0.063(12) 0.006(7) 0.005(7) 0.004(9)
C02L 0.045(13) 0.043(9) 0.051(11) -0.004(7) -0.011(7) 0.003(8)
C02M 0.040(13) 0.048(9) 0.062(12) -0.003(7) 0.004(8) -0.005(8)
C02N 0.039(14) 0.057(9) 0.053(10) -0.001(8) -0.001(7) 0.014(8)
C02O 0.031(13) 0.068(11) 0.062(12) 0.024(8) 0.006(8) 0.022(9)
C02P 0.038(14) 0.068(11) 0.068(13) -0.019(8) -0.010(8) 0.010(9)
C02Q 0.049(14) 0.047(8) 0.058(10) -0.005(7) 0.000(8) -0.014(8)
C02R 0.024(14) 0.058(10) 0.054(11) 0.006(8) 0.003(8) 0.005(8)
C02S 0.041(13) 0.053(9) 0.049(11) 0.006(7) -0.007(7) 0.004(8)
C02T 0.037(13) 0.044(7) 0.046(11) -0.007(7) -0.018(8) 0.013(7)
C02U 0.047(14) 0.068(11) 0.050(10) 0.021(9) -0.001(7) -0.003(9)
C02V 0.061(15) 0.060(9) 0.047(11) 0.003(9) -0.011(9) 0.029(9)
C02W 0.027(13) 0.052(8) 0.062(11) -0.002(7) -0.022(8) 0.004(8)
C02X 0.052(15) 0.056(10) 0.051(11) 0.006(9) -0.002(8) -0.005(9)
C02Y 0.021(14) 0.085(12) 0.066(12) 0.026(9) -0.011(8) 0.015(10)
C02Z 0.052(15) 0.061(10) 0.053(11) 0.022(9) 0.005(8) -0.001(8)
C030 0.027(12) 0.073(11) 0.041(10) -0.016(7) 0.003(7) 0.010(8)
C031 0.045(15) 0.069(11) 0.054(12) 0.008(9) -0.018(9) 0.005(9)
C032 0.059(14) 0.045(9) 0.044(10) 0.009(8) -0.002(8) -0.003(8)
C033 0.024(13) 0.054(8) 0.044(10) 0.000(7) -0.005(7) 0.013(7)
C034 0.022(13) 0.063(9) 0.068(11) 0.010(8) -0.013(7) 0.026(8)
C035 0.043(15) 0.067(11) 0.053(10) -0.013(9) -0.001(8) 0.004(9)
C036 0.054(15) 0.054(10) 0.051(11) -0.011(8) 0.001(8) 0.006(8)
C037 0.068(17) 0.081(13) 0.049(12) -0.024(10) 0.013(9) 0.007(10)
C038 0.040(15) 0.074(11) 0.054(12) 0.014(9) -0.001(8) 0.034(9)
C039 0.060(17) 0.071(11) 0.048(10) 0.013(10) -0.014(9) 0.010(9)
C03A 0.067(17) 0.044(9) 0.058(12) 0.010(9) 0.006(9) 0.021(9)
C03B 0.054(14) 0.070(11) 0.045(11) 0.013(9) 0.006(8) 0.014(9)
C03C 0.049(16) 0.068(11) 0.063(13) 0.022(9) -0.015(9) -0.014(9)
C03D 0.051(16) 0.084(11) 0.043(10) 0.020(10) -0.009(8) 0.027(9)
C03E 0.037(15) 0.069(11) 0.056(11) 0.004(9) -0.001(8) 0.015(9)
C03F 0.08(2) 0.104(16) 0.060(13) -0.004(12) -0.013(11) 0.020(12)
C03G 0.041(14) 0.060(10) 0.062(12) 0.013(8) -0.018(8) -0.003(9)
C03H 0.031(14) 0.077(11) 0.059(12) -0.009(8) -0.003(8) 0.019(9)
C03I 0.007(14) 0.090(13) 0.063(12) -0.001(9) -0.002(7) 0.001(10)
C03J 0.053(16) 0.068(11) 0.070(13) -0.009(9) -0.005(9) 0.035(10)
C03K 0.042(14) 0.044(7) 0.054(10) -0.008(7) -0.001(8) 0.013(7)
C03L 0.030(13) 0.085(11) 0.063(12) -0.011(8) 0.002(7) -0.018(9)
C03M 0.062(16) 0.074(12) 0.048(11) -0.021(10) 0.003(8) 0.015(9)
C03N 0.057(15) 0.080(12) 0.055(12) 0.024(9) -0.005(8) 0.001(10)
C03O 0.068(17) 0.067(12) 0.060(13) 0.014(10) 0.010(9) -0.007(10)
C03P 0.058(16) 0.080(12) 0.064(13) 0.020(10) -0.012(9) 0.005(10)
C03Q 0.10(2) 0.063(12) 0.075(15) -0.006(11) 0.008(12) 0.009(11)
C03R 0.087(19) 0.085(13) 0.059(13) 0.024(11) 0.017(10) 0.017(11)
C03S 0.06(2) 0.091(14) 0.082(15) -0.015(11) -0.014(11) 0.006(12)

loop_
_atom_type_symbol
_atom_type_scat_dispersion_real
_atom_type_scat_dispersion_imag
_atom_type_scat_Cromer_Mann_a1
_atom_type_scat_Cromer_Mann_a2
_atom_type_scat_Cromer_Mann_a3
_atom_type_scat_Cromer_Mann_a4
_atom_type_scat_Cromer_Mann_b1
_atom_type_scat_Cromer_Mann_b2
_atom_type_scat_Cromer_Mann_b3
_atom_type_scat_Cromer_Mann_b4
_atom_type_scat_Cromer_Mann_c
_atom_type_scat_source
_atom_type_scat_dispersion_source
H 0.00000 0.00000 0.49300 0.32291 0.14019 0.04081 10.51090 26.12570 3.14236 57.79970 0.0030380000826 'International Tables Volume C Table 6.1.1.4 (pp. 500-502)' 'Henke, Gullikson and Davis, At. Data and Nucl. Data Tables, 1993, 54, 2'
C 0.00347 0.00161 2.31000 1.02000 1.58860 0.86500 20.84390 10.20750 0.56870 51.65120 0.215599998832 'International Tables Volume C Table 6.1.1.4 (pp. 500-502)' 'Henke, Gullikson and Davis, At. Data and Nucl. Data Tables, 1993, 54, 2'
O 0.01158 0.00611 3.04850 2.28680 1.54630 0.86700 13.27710 5.70110 0.32390 32.90890 0.250800013542 'International Tables Volume C Table 6.1.1.4 (pp. 500-502)' 'Henke, Gullikson and Davis, At. Data and Nucl. Data Tables, 1993, 54, 2'
N 0.00653 0.00323 12.21260 3.13220 2.01250 1.16630 0.00570 9.89330 28.99750 0.58260 -11.5290002823 'International Tables Volume C Table 6.1.1.4 (pp. 500-502)' 'Henke, Gullikson and Davis, At. Data and Nucl. Data Tables, 1993, 54, 2'

loop_
_geom_angle_atom_site_label_1
_geom_angle_atom_site_label_2
_geom_angle_atom_site_label_3
_geom_angle
_geom_angle_site_symmetry_1
_geom_angle_site_symmetry_3
_geom_angle_publ_flag
C4 N15 C2 125.0(13) . . ?
H15 N15 C2 117.5(8) . . ?
H15 N15 C4 117.5(9) . . ?
C01Z N1 C13 125.3(13) . . ?
H1 N1 C13 117.3(9) . . ?
H1 N1 C01Z 117.3(8) . . ?
C14 N3 C8 123.2(14) . . ?
H3 N3 C8 118.4(9) . . ?
H3 N3 C14 118.4(9) . . ?
C030 N13 C7 127.8(13) . . ?
H13 N13 C7 116.1(9) . . ?
H13 N13 C030 116.1(8) . . ?
C02R N7 C01S 122.5(12) . . ?
H7 N7 C01S 118.8(8) . . ?
H7 N7 C02R 118.8(8) . . ?
C01L N4 C8 115.0(11) . . ?
H4 N4 C8 122.5(7) . . ?
H4 N4 C01L 122.5(7) . . ?
C02W N9 C01Y 121.2(12) . . ?
H9 N9 C01Y 119.4(8) . . ?
H9 N9 C02W 119.4(7) . . ?
C01O N11 C21 117.7(12) . . ?
H11 N11 C21 112.1 . . ?
H11 N11 C01O 111.0(8) . . ?
C022 N16 C4 116.2(12) . . ?
H16 N16 C4 111.9 . . ?
H16 N16 C022 111.2(8) . . ?
C03A N5 C11 117.7(12) . . ?
H5 N5 C11 111.7 . . ?
H5 N5 C03A 111.5(9) . . ?
C17 N6 C11 118.9(12) . . ?
H6 N6 C11 110.4 . . ?
H6 N6 C17 110.7(7) . . ?
C029 N12 C21 120.9(13) . . ?
H12a N12 C21 107.1(8) . . ?
H12a N12 C029 107.1(7) . . ?
H12b N12 C21 107.1(7) . . ?
H12b N12 C029 107.1(7) . . ?
H12b N12 H12a 106.8 . . ?
N15 C2 O5 124.9(16) . . ?
C01A C2 O5 120.5(14) . . ?
C01A C2 N15 114.1(13) . . ?
C9 C3 C7 118.3(14) . . ?
C15 C3 C7 118.3(14) . . ?
C15 C3 C9 123.1(15) . . ?
N16 C4 N15 104.4(12) . . ?
C5 C4 N15 112.9(14) . . ?
C5 C4 N16 110.2(11) . . ?
C033 C4 N15 110.6(11) . . ?
C033 C4 N16 110.1(13) . . ?
C033 C4 C5 108.5(12) . . ?
C6 C5 C4 114.8(14) . . ?
H5a C5 C4 108.6(8) . . ?
H5a C5 C6 108.6(9) . . ?
H5b C5 C4 108.6(8) . . ?
H5b C5 C6 108.6(8) . . ?
H5b C5 H5a 107.5 . . ?
C026 C6 C5 113.7(12) . . ?
H6a C6 C5 108.8(9) . . ?
H6a C6 C026 108.8(8) . . ?
H6b C6 C5 108.8(8) . . ?
H6b C6 C026 108.8(9) . . ?
H6b C6 H6a 107.7 . . ?
N13 C7 O7 124.0(14) . . ?
C3 C7 O7 120.9(14) . . ?
C3 C7 N13 114.3(13) . . ?
C02W N10 C02L 120.8(12) . . ?
H10 N10 C02L 111.4 . . ?
H10 N10 C02W 110.1(9) . . ?
N4 C8 N3 106.6(12) . . ?
C20 C8 N3 109.5(14) . . ?
C20 C8 N4 110.1(11) . . ?
C02E C8 N3 110.8(11) . . ?
C02E C8 N4 112.5(13) . . ?
C02E C8 C20 107.3(12) . . ?
C030 N14 C15 116.5(11) . . ?
H14 N14 C15 112.0 . . ?
H14 N14 C030 111.1(8) . . ?
C01E C9 C3 118.3(16) . . ?
H9a C9 C3 120.9(9) . . ?
H9a C9 C01E 120.9(10) . . ?
C01D C10 C18 107.6(12) . . ?
C039 C10 C18 114.3(13) . . ?
C039 C10 C01D 112.5(14) . . ?
H10a C10 C18 107.4(9) . . ?
H10a C10 C01D 107.4(8) . . ?
H10a C10 C039 107.4(9) . . ?
C01Z N2 C019 117.0(11) . . ?
H2 N2 C019 111.9 . . ?
H2 N2 C01Z 111.5(8) . . ?
N6 C11 N5 106.4(12) . . ?
C025 C11 N5 114.4(13) . . ?
C025 C11 N6 109.0(10) . . ?
C028 C11 N5 111.9(11) . . ?
C028 C11 N6 104.5(12) . . ?
C028 C11 C025 110.1(12) . . ?
C19 C12 C13 118.7(14) . . ?
C019 C12 C13 117.4(13) . . ?
C019 C12 C19 123.8(15) . . ?
N1 C13 O2 122.2(16) . . ?
C12 C13 O2 121.7(15) . . ?
C12 C13 N1 115.7(13) . . ?
N3 C14 O3 126.2(18) . . ?
C01W C14 O3 121.4(14) . . ?
C01W C14 N3 111.7(12) . . ?
N14 C15 C3 121.6(15) . . ?
C02F C15 C3 116.0(15) . . ?
C02F C15 N14 121.4(14) . . ?
C022 C16 C01J 118.4(14) . . ?
H16a C16 C01J 120.8(9) . . ?
H16a C16 C022 120.8(9) . . ?
N6 C17 O6 118.9(13) . . ?
C01P C17 O6 125.9(15) . . ?
C01P C17 N6 114.8(14) . . ?
C20 C18 C10 116.6(12) . . ?
H18a C18 C10 108.2(9) . . ?
H18a C18 C20 108.2(9) . . ?
H18b C18 C10 108.2(9) . . ?
H18b C18 C20 108.2(9) . . ?
H18b C18 H18a 107.32655113(2) . . ?
C023 C19 C12 117.9(15) . . ?
H19 C19 C12 121.1(10) . . ?
H19 C19 C023 121.1(9) . . ?
C18 C20 C8 112.4(14) . . ?
H20a C20 C8 109.1(8) . . ?
H20a C20 C18 109.1(9) . . ?
H20b C20 C8 109.1(8) . . ?
H20b C20 C18 109.1(9) . . ?
H20b C20 H20a 107.9 . . ?
N12 C21 N11 103.0(12) . . ?
C027 C21 N11 119.2(13) . . ?
C027 C21 N12 108.1(12) . . ?
C031 C21 N11 109.2(12) . . ?
C031 C21 N12 104.7(13) . . ?
C031 C21 C027 111.4(14) . . ?
C01S C018 C01C 122.6(14) . . ?
C02S C018 C01C 119.1(14) . . ?
C02S C018 C01S 118.3(14) . . ?
C12 C019 N2 121.9(14) . . ?
C02Y C019 N2 121.0(13) . . ?
C02Y C019 C12 116.7(14) . . ?
C01H C01A C2 120.5(13) . . ?
C022 C01A C2 118.2(14) . . ?
C022 C01A C01H 121.2(15) . . ?
C02V C01B C01W 122.0(15) . . ?
H01e C01B C01W 119.0(9) . . ?
H01e C01B C02V 119.0(9) . . ?
N8 C01C C018 117.8(14) . . ?
C02P C01C C018 122.5(16) . . ?
C02P C01C N8 119.2(15) . . ?
C02E C01D C10 111.5(13) . . ?
H01f C01D C10 109.3(8) . . ?
H01f C01D C02E 109.3(8) . . ?
H01g C01D C10 109.3(8) . . ?
H01g C01D C02E 109.3(8) . . ?
H01g C01D H01f 108.0 . . ?
C02H C01E C9 120.2(16) . . ?
H01l C01E C9 119.9(10) . . ?
H01l C01E C02H 119.9(10) . . ?
C033 C01F C026 109.6(13) . . ?
H01h C01F C026 109.7(8) . . ?
H01h C01F C033 109.7(7) . . ?
H01i C01F C026 109.7(8) . . ?
H01i C01F C033 109.7(8) . . ?
H01i C01F H01h 108.21750969(3) . . ?
C02R N8 C01C 117.9(13) . . ?
H8a N8 C01C 107.8(8) . . ?
H8a N8 C02R 107.8(8) . . ?
H8b N8 C01C 107.8(8) . . ?
H8b N8 C02R 107.8(9) . . ?
H8b N8 H8a 107.2 . . ?
C03D C01H C01A 120.6(14) . . ?
H01j C01H C01A 119.7(9) . . ?
H01j C01H C03D 119.7(9) . . ?
C02U C01I C02R 113.1(12) . . ?
H01a C01I C02R 109.0(8) . . ?
H01a C01I C02U 109.0(8) . . ?
H01b C01I C02R 109.0(8) . . ?
H01b C01I C02U 109.0(9) . . ?
H01b C01I H01a 107.76627112(2) . . ?
C03D C01J C16 125.0(17) . . ?
H01k C01J C16 117.5(9) . . ?
H01k C01J C03D 117.5(11) . . ?
C030 C01K C01Q 113.4(12) . . ?
H01o C01K C01Q 108.9(8) . . ?
H01o C01K C030 108.9(9) . . ?
H01p C01K C01Q 108.9(9) . . ?
H01p C01K C030 108.9(8) . . ?
H01p C01K H01o 107.7 . . ?
C01W C01L N4 121.1(15) . . ?
C02T C01L N4 120.1(12) . . ?
C02T C01L C01W 118.7(15) . . ?
C02J C01M C01O 117.6(14) . . ?
H01M C01M C01O 121.2(9) . . ?
H01M C01M C02J 121.2(9) . . ?
C02X C01N C02B 122.0(16) . . ?
H01N C01N C02B 119.0(9) . . ?
H01N C01N C02X 119.0(10) . . ?
C01M C01O N11 119.3(13) . . ?
C02B C01O N11 118.6(14) . . ?
C02B C01O C01M 122.1(14) . . ?
C024 C01P C17 120.0(15) . . ?
C03A C01P C17 122.7(16) . . ?
C03A C01P C024 117.3(15) . . ?
C03I C01Q C01K 109.4(13) . . ?
H01q C01Q C01K 109.8(8) . . ?
H01q C01Q C03I 109.8(9) . . ?
H01r C01Q C01K 109.8(9) . . ?
H01r C01Q C03I 109.8(10) . . ?
H01r C01Q H01q 108.2 . . ?
C035 C01R C02Q 115.0(14) . . ?
H01c C01R C02Q 108.5(8) . . ?
H01c C01R C035 108.5(10) . . ?
H01d C01R C02Q 108.5(9) . . ?
H01d C01R C035 108.5(10) . . ?
H01d C01R H01c 107.5 . . ?
N7 C01S O8 117.5(14) . . ?
C018 C01S O8 125.3(15) . . ?
C018 C01S N7 117.1(13) . . ?
C03B C01T C03A 120.8(16) . . ?
H01T C01T C03A 119.6(10) . . ?
H01T C01T C03B 119.6(10) . . ?
C02O C01U C02N 109.7(13) . . ?
C03P C01U C02N 109.7(15) . . ?
C03P C01U C02O 113.1(14) . . ?
H01U C01U C02N 108.1(8) . . ?
H01U C01U C02O 108.1(9) . . ?
H01U C01U C03P 108.1(9) . . ?
C02V C01V C02T 121.8(17) . . ?
H01V C01V C02T 119.1(10) . . ?
H01V C01V C02V 119.1(11) . . ?
C01B C01W C14 120.4(12) . . ?
C01L C01W C14 119.4(14) . . ?
C01L C01W C01B 120.2(16) . . ?
C02L C01X C01Y 125.2(15) . . ?
C03E C01X C01Y 118.2(14) . . ?
C03E C01X C02L 116.6(13) . . ?
N9 C01Y O1 119.3(14) . . ?
C01X C01Y O1 125.7(16) . . ?
C01X C01Y N9 114.8(13) . . ?
N2 C01Z N1 105.5(12) . . ?
C020 C01Z N1 110.8(12) . . ?
C020 C01Z N2 106.5(11) . . ?
C03J C01Z N1 112.8(12) . . ?
C03J C01Z N2 110.5(14) . . ?
C03J C01Z C020 110.4(13) . . ?
C038 C020 C01Z 111.5(12) . . ?
H02t C020 C01Z 109.3(8) . . ?
H02t C020 C038 109.3(9) . . ?
H02u C020 C01Z 109.3(8) . . ?
H02u C020 C038 109.3(8) . . ?
H02u C020 H02t 107.96435687(3) . . ?
C03E C021 C03C 119.0(17) . . ?
H021 C021 C03C 120.5(10) . . ?
H021 C021 C03E 120.5(11) . . ?
C16 C022 N16 120.4(13) . . ?
C01A C022 N16 120.6(15) . . ?
C01A C022 C16 118.8(14) . . ?
C02G C023 C19 119.1(17) . . ?
H023 C023 C19 120.4(9) . . ?
H023 C023 C02G 120.4(12) . . ?
C036 C024 C01P 121.5(15) . . ?
H024 C024 C01P 119.3(9) . . ?
H024 C024 C036 119.3(10) . . ?
C02I C025 C11 112.2(11) . . ?
H4aa C025 C11 109.2(8) . . ?
H4aa C025 C02I 109.2(8) . . ?
H C025 C11 109.2(8) . . ?
H C025 C02I 109.2(8) . . ?
H C025 H4aa 107.9 . . ?
C01F C026 C6 109.1(12) . . ?
C037 C026 C6 112.1(13) . . ?
C037 C026 C01F 112.2(14) . . ?
H026 C026 C6 107.8(9) . . ?
H026 C026 C01F 107.8(8) . . ?
H026 C026 C037 107.8(9) . . ?
C02N C027 C21 112.8(13) . . ?
H02a C027 C21 109.0(9) . . ?
H02a C027 C02N 109.0(9) . . ?
H02b C027 C21 109.0(9) . . ?
H02b C027 C02N 109.0(8) . . ?
H02b C027 H02a 107.8 . . ?
C02D C028 C11 108.3(13) . . ?
H5aa C028 C11 110.0(8) . . ?
H5aa C028 C02D 110.0(8) . . ?
Ha C028 C11 110.0(7) . . ?
Ha C028 C02D 110.0(8) . . ?
Ha C028 H5aa 108.4 . . ?
N12 C029 O4 118.6(14) . . ?
C02B C029 O4 127.8(16) . . ?
C02B C029 N12 113.4(14) . . ?
C03M C02A C02S 118.3(16) . . ?
H02g C02A C02S 120.9(10) . . ?
H02g C02A C03M 120.9(10) . . ?
C01O C02B C01N 117.4(13) . . ?
C029 C02B C01N 120.3(15) . . ?
C029 C02B C01O 121.8(15) . . ?
C03C C02C C02L 120.3(16) . . ?
H02m C02C C02L 119.8(11) . . ?
H02m C02C C03C 119.8(9) . . ?
C02Z C02D C028 111.6(13) . . ?
H6aa C02D C028 109.3(8) . . ?
H6aa C02D C02Z 109.3(10) . . ?
Hb C02D C028 109.3(8) . . ?
Hb C02D C02Z 109.3(9) . . ?
Hb C02D H6aa 108.0 . . ?
C01D C02E C8 114.3(11) . . ?
H02w C02E C8 108.7(8) . . ?
H02w C02E C01D 108.7(8) . . ?
H02z C02E C8 108.7(8) . . ?
H02z C02E C01D 108.7(9) . . ?
H02z C02E H02w 107.6 . . ?
C02H C02F C15 120.7(15) . . ?
H1ba C02F C15 119.7(10) . . ?
H1ba C02F C02H 119.7(9) . . ?
C02Y C02G C023 123.3(17) . . ?
H02v C02G C023 118.4(12) . . ?
H02v C02G C02Y 118.4(10) . . ?
C02F C02H C01E 121.3(16) . . ?
H2ba C02H C01E 119.4(10) . . ?
H2ba C02H C02F 119.4(9) . . ?
C02Z C02I C025 107.6(13) . . ?
H7aa C02I C025 110.2(8) . . ?
H7aa C02I C02Z 110.2(8) . . ?
Hc C02I C025 110.2(8) . . ?
Hc C02I C02Z 110.2(9) . . ?
Hc C02I H7aa 108.480431765(18) . . ?
C02X C02J C01M 119.9(15) . . ?
H02J C02J C01M 120.0(9) . . ?
H02J C02J C02X 120.0(10) . . ?
C032 C02K C02R 112.3(13) . . ?
H02h C02K C02R 109.1(9) . . ?
H02h C02K C032 109.1(9) . . ?
H02i C02K C02R 109.1(9) . . ?
H02i C02K C032 109.1(8) . . ?
H02i C02K H02h 107.86822667(2) . . ?
C01X C02L N10 113.2(13) . . ?
C02C C02L N10 123.5(15) . . ?
C02C C02L C01X 122.7(16) . . ?
C03K C02M C02W 114.0(14) . . ?
H02n C02M C02W 108.8(9) . . ?
H02n C02M C03K 108.8(8) . . ?
H02o C02M C02W 108.8(9) . . ?
H02o C02M C03K 108.8(9) . . ?
H02o C02M H02n 107.6 . . ?
C027 C02N C01U 106.8(14) . . ?
H02c C02N C01U 110.4(8) . . ?
H02c C02N C027 110.4(8) . . ?
H02d C02N C01U 110.4(8) . . ?
H02d C02N C027 110.4(8) . . ?
H02d C02N H02c 108.59636963(2) . . ?
C031 C02O C01U 113.9(15) . . ?
H02e C02O C01U 108.8(9) . . ?
H02e C02O C031 108.8(8) . . ?
H02f C02O C01U 108.8(10) . . ?
H02f C02O C031 108.8(10) . . ?
H02f C02O H02e 107.7 . . ?
C03M C02P C01C 119.0(16) . . ?
H02P C02P C01C 120.5(11) . . ?
H02P C02P C03M 120.5(9) . . ?
C02W C02Q C01R 112.0(12) . . ?
H02q C02Q C01R 109.2(9) . . ?
H02q C02Q C02W 109.2(8) . . ?
H02r C02Q C01R 109.2(9) . . ?
H02r C02Q C02W 109.2(8) . . ?
H02r C02Q H02q 107.9 . . ?
N8 C02R N7 107.3(13) . . ?
C01I C02R N7 111.0(12) . . ?
C01I C02R N8 108.4(12) . . ?
C02K C02R N7 109.1(12) . . ?
C02K C02R N8 111.9(13) . . ?
C02K C02R C01I 109.1(13) . . ?
C02A C02S C018 120.9(16) . . ?
H02S C02S C018 119.5(9) . . ?
H02S C02S C02A 119.5(10) . . ?
C01V C02T C01L 120.3(14) . . ?
H02 C02T C01L 119.9(8) . . ?
H02 C02T C01V 119.9(10) . . ?
C03N C02U C01I 112.8(14) . . ?
H02k C02U C01I 109.0(9) . . ?
H02k C02U C03N 109.0(11) . . ?
H02l C02U C01I 109.0(8) . . ?
H02l C02U C03N 109.0(10) . . ?
H02l C02U H02k 107.8 . . ?
C01V C02V C01B 116.9(16) . . ?
H0aa C02V C01B 121.6(10) . . ?
H0aa C02V C01V 121.6(11) . . ?
N10 C02W N9 104.7(13) . . ?
C02M C02W N9 109.2(12) . . ?
C02M C02W N10 116.8(14) . . ?
C02Q C02W N9 104.7(12) . . ?
C02Q C02W N10 107.8(11) . . ?
C02Q C02W C02M 112.7(14) . . ?
C02J C02X C01N 120.9(16) . . ?
H02X C02X C01N 119.5(10) . . ?
H02X C02X C02J 119.5(10) . . ?
C02G C02Y C019 119.1(14) . . ?
H02Y C02Y C019 120.4(9) . . ?
H02Y C02Y C02G 120.4(10) . . ?
C02I C02Z C02D 108.7(13) . . ?
C03L C02Z C02D 111.8(13) . . ?
C03L C02Z C02I 109.1(14) . . ?
H8aa C02Z C02D 109.1(10) . . ?
H8aa C02Z C02I 109.1(9) . . ?
H8aa C02Z C03L 109.1(9) . . ?
N14 C030 N13 106.5(12) . . ?
C01K C030 N13 116.4(13) . . ?
C01K C030 N14 107.8(12) . . ?
C034 C030 N13 109.9(12) . . ?
C034 C030 N14 108.6(13) . . ?
C034 C030 C01K 107.5(12) . . ?
C02O C031 C21 109.1(15) . . ?
H03a C031 C21 109.9(8) . . ?
H03a C031 C02O 109.9(8) . . ?
H03b C031 C21 109.9(9) . . ?
H03b C031 C02O 109.9(9) . . ?
H03b C031 H03a 108.28399931(2) . . ?
C03N C032 C02K 110.8(13) . . ?
H03f C032 C02K 109.5(8) . . ?
H03f C032 C03N 109.5(8) . . ?
H03g C032 C02K 109.5(9) . . ?
H03g C032 C03N 109.5(9) . . ?
H03g C032 H03f 108.1 . . ?
C01F C033 C4 115.5(11) . . ?
H1aa C033 C4 108.4(8) . . ?
H1aa C033 C01F 108.4(9) . . ?
Hd C033 C4 108.4(8) . . ?
Hd C033 C01F 108.4(8) . . ?
Hd C033 H1aa 107.5 . . ?
C03G C034 C030 109.0(13) . . ?
H3ba C034 C030 109.9(8) . . ?
H3ba C034 C03G 109.9(8) . . ?
He C034 C030 109.9(9) . . ?
He C034 C03G 109.9(10) . . ?
He C034 H3ba 108.29553607(3) . . ?
C03F C035 C01R 114.0(15) . . ?
C03K C035 C01R 109.6(14) . . ?
C03K C035 C03F 113.0(15) . . ?
H035 C035 C01R 106.6(10) . . ?
H035 C035 C03F 106.6(11) . . ?
H035 C035 C03K 106.6(9) . . ?
C03B C036 C024 119.8(16) . . ?
H036 C036 C024 120.1(10) . . ?
H036 C036 C03B 120.1(10) . . ?
H2aa C037 C026 109.5 . . ?
Hf C037 C026 109.5 . . ?
Hf C037 H2aa 109.5 . . ?
Hg C037 C026 109.5 . . ?
Hg C037 H2aa 109.5 . . ?
Hg C037 Hf 109.5 . . ?
C03H C038 C020 112.3(14) . . ?
H03t C038 C020 109.1(9) . . ?
H03t C038 C03H 109.1(9) . . ?
H03u C038 C020 109.1(7) . . ?
H03u C038 C03H 109.1(9) . . ?
H03u C038 H03t 107.9 . . ?
H03 C039 C10 109.5 . . ?
Hh C039 C10 109.5 . . ?
Hh C039 H03 109.5 . . ?
Hi C039 C10 109.5 . . ?
Hi C039 H03 109.5 . . ?
Hi C039 Hh 109.5 . . ?
C01P C03A N5 116.7(15) . . ?
C01T C03A N5 121.4(15) . . ?
C01T C03A C01P 121.6(16) . . ?
C036 C03B C01T 119.0(16) . . ?
H9aa C03B C01T 120.5(10) . . ?
H9aa C03B C036 120.5(10) . . ?
C02C C03C C021 119.6(15) . . ?
H03k C03C C021 120.2(10) . . ?
H03k C03C C02C 120.2(9) . . ?
C01J C03D C01H 115.9(15) . . ?
H3aa C03D C01H 122.1(9) . . ?
H3aa C03D C01J 122.1(11) . . ?
C021 C03E C01X 121.6(16) . . ?
H03l C03E C01X 119.2(9) . . ?
H03l C03E C021 119.2(11) . . ?
H03o C03F C035 109.5 . . ?
H03p C03F C035 109.5 . . ?
H03p C03F H03o 109.5 . . ?
H03q C03F C035 109.5 . . ?
H03q C03F H03o 109.5 . . ?
H03q C03F H03p 109.5 . . ?
C03I C03G C034 110.1(13) . . ?
H4ba C03G C034 109.6(10) . . ?
H4ba C03G C03I 109.6(9) . . ?
Hj C03G C034 109.6(8) . . ?
Hj C03G C03I 109.6(9) . . ?
Hj C03G H4ba 108.2 . . ?
C03O C03H C038 109.3(14) . . ?
C03R C03H C038 110.0(15) . . ?
C03R C03H C03O 109.9(14) . . ?
H03v C03H C038 109.2(9) . . ?
H03v C03H C03O 109.2(9) . . ?
H03v C03H C03R 109.2(10) . . ?
C03G C03I C01Q 108.8(14) . . ?
C03S C03I C01Q 110.7(15) . . ?
C03S C03I C03G 111.8(15) . . ?
H5ba C03I C01Q 108.5(10) . . ?
H5ba C03I C03G 108.5(9) . . ?
H5ba C03I C03S 108.5(11) . . ?
C03O C03J C01Z 109.7(15) . . ?
H03w C03J C01Z 109.7(9) . . ?
H03w C03J C03O 109.7(11) . . ?
H03x C03J C01Z 109.7(9) . . ?
H03x C03J C03O 109.7(9) . . ?
H03x C03J H03w 108.2 . . ?
C035 C03K C02M 112.2(12) . . ?
H03r C03K C02M 109.2(9) . . ?
H03r C03K C035 109.2(9) . . ?
H03s C03K C02M 109.2(8) . . ?
H03s C03K C035 109.2(8) . . ?
H03s C03K H03r 107.9 . . ?
H0ba C03L C02Z 109.5 . . ?
Hk C03L C02Z 109.5 . . ?
Hk C03L H0ba 109.5 . . ?
Hl C03L C02Z 109.5 . . ?
Hl C03L H0ba 109.5 . . ?
Hl C03L Hk 109.5 . . ?
C02P C03M C02A 120.1(15) . . ?
H03M C03M C02A 120.0(10) . . ?
H03M C03M C02P 120.0(9) . . ?
C032 C03N C02U 109.0(14) . . ?
C03Q C03N C02U 113.0(16) . . ?
C03Q C03N C032 109.5(15) . . ?
H03N C03N C02U 108.4(11) . . ?
H03N C03N C032 108.4(9) . . ?
H03N C03N C03Q 108.4(11) . . ?
C03J C03O C03H 106.8(14) . . ?
H03y C03O C03H 110.4(9) . . ?
H03y C03O C03J 110.4(11) . . ?
Hm C03O C03H 110.4(9) . . ?
Hm C03O C03J 110.4(10) . . ?
Hm C03O H03y 108.590025303(18) . . ?
H03c C03P C01U 109.5 . . ?
H03d C03P C01U 109.5 . . ?
H03d C03P H03c 109.5 . . ?
H03e C03P C01U 109.5 . . ?
H03e C03P H03c 109.5 . . ?
H03e C03P H03d 109.5 . . ?
H03h C03Q C03N 109.5 . . ?
H03i C03Q C03N 109.5 . . ?
H03i C03Q H03h 109.5 . . ?
H03j C03Q C03N 109.5 . . ?
H03j C03Q H03h 109.5 . . ?
H03j C03Q H03i 109.5 . . ?
H03z C03R C03H 109.5 . . ?
Hn C03R C03H 109.5 . . ?
Hn C03R H03z 109.5 . . ?
Ho C03R C03H 109.5 . . ?
Ho C03R H03z 109.5 . . ?
Ho C03R Hn 109.5 . . ?
H6ba C03S C03I 109.5 . . ?
Hp C03S C03I 109.5 . . ?
Hp C03S H6ba 109.5 . . ?
Hq C03S C03I 109.5 . . ?
Hq C03S H6ba 109.5 . . ?
Hq C03S Hp 109.5 . . ?

loop_
_geom_bond_atom_site_label_1
_geom_bond_atom_site_label_2
_geom_bond_distance
_geom_bond_site_symmetry_2
_geom_bond_publ_flag
O1 C01Y 1.227(18) . ?
O2 C13 1.228(19) . ?
O3 C14 1.196(18) . ?
O4 C029 1.240(18) . ?
O5 C2 1.224(18) . ?
O6 C17 1.276(18) . ?
O7 C7 1.244(18) . ?
O8 C01S 1.258(18) . ?
N15 C2 1.311(18) . ?
N15 C4 1.447(19) . ?
N15 H15 0.8800 . ?
N1 C13 1.361(18) . ?
N1 C01Z 1.452(19) . ?
N1 H1 0.8800 . ?
N3 C8 1.446(18) . ?
N3 C14 1.338(18) . ?
N3 H3 0.8800 . ?
N13 C7 1.329(18) . ?
N13 C030 1.442(19) . ?
N13 H13 0.8800 . ?
N7 C01S 1.371(19) . ?
N7 C02R 1.48(2) . ?
N7 H7 0.8800 . ?
N4 C8 1.46(2) . ?
N4 C01L 1.388(19) . ?
N4 H4 0.8800 . ?
N9 C01Y 1.40(2) . ?
N9 C02W 1.52(2) . ?
N9 H9 0.8800 . ?
N11 C21 1.418(18) . ?
N11 C01O 1.427(18) . ?
N11 H11 0.8800 . ?
N16 C4 1.49(2) . ?
N16 C022 1.413(19) . ?
N16 H16 0.8800 . ?
N5 C11 1.406(18) . ?
N5 C03A 1.43(2) . ?
N5 H5 0.8800 . ?
N6 C11 1.51(2) . ?
N6 C17 1.387(19) . ?
N6 H6 0.8800 . ?
N12 C21 1.52(2) . ?
N12 C029 1.41(2) . ?
N12 H12a 0.9200 . ?
N12 H12b 0.9200 . ?
C2 C01A 1.53(2) . ?
C3 C7 1.51(2) . ?
C3 C9 1.40(2) . ?
C3 C15 1.37(2) . ?
C4 C5 1.49(2) . ?
C4 C033 1.54(2) . ?
C5 C6 1.52(2) . ?
C5 H5a 0.9900 . ?
C5 H5b 0.9900 . ?
C6 C026 1.50(2) . ?
C6 H6a 0.9900 . ?
C6 H6b 0.9900 . ?
N10 C02L 1.428(19) . ?
N10 C02W 1.435(18) . ?
N10 H10 0.8800 . ?
C8 C20 1.55(2) . ?
C8 C02E 1.54(2) . ?
N14 C15 1.395(18) . ?
N14 C030 1.50(2) . ?
N14 H14 0.8800 . ?
C9 C01E 1.41(2) . ?
C9 H9a 0.9500 . ?
C10 C18 1.46(2) . ?
C10 C01D 1.56(2) . ?
C10 C039 1.53(2) . ?
C10 H10a 1.0000 . ?
N2 C019 1.384(18) . ?
N2 C01Z 1.51(2) . ?
N2 H2 0.8800 . ?
C11 C025 1.514(19) . ?
C11 C028 1.56(2) . ?
C12 C13 1.50(2) . ?
C12 C19 1.39(2) . ?
C12 C019 1.38(2) . ?
C14 C01W 1.53(2) . ?
C15 C02F 1.43(2) . ?
C16 C01J 1.35(2) . ?
C16 C022 1.40(2) . ?
C16 H16a 0.9500 . ?
C17 C01P 1.44(2) . ?
C18 C20 1.52(2) . ?
C18 H18a 0.9900 . ?
C18 H18b 0.9900 . ?
C19 C023 1.41(2) . ?
C19 H19 0.9500 . ?
C20 H20a 0.9900 . ?
C20 H20b 0.9900 . ?
C21 C027 1.46(2) . ?
C21 C031 1.53(2) . ?
C018 C01C 1.34(2) . ?
C018 C01S 1.41(2) . ?
C018 C02S 1.42(2) . ?
C019 C02Y 1.42(2) . ?
C01A C01H 1.37(2) . ?
C01A C022 1.36(2) . ?
C01B C01W 1.40(2) . ?
C01B C02V 1.37(2) . ?
C01B H01e 0.9500 . ?
C01C N8 1.45(2) . ?
C01C C02P 1.38(2) . ?
C01D C02E 1.50(2) . ?
C01D H01f 0.9900 . ?
C01D H01g 0.9900 . ?
C01E C02H 1.34(2) . ?
C01E H01l 0.9500 . ?
C01F C026 1.55(2) . ?
C01F C033 1.51(2) . ?
C01F H01h 0.9900 . ?
C01F H01i 0.9900 . ?
N8 C02R 1.45(2) . ?
N8 H8a 0.9200 . ?
N8 H8b 0.9200 . ?
C01H C03D 1.41(2) . ?
C01H H01j 0.9500 . ?
C01I C02R 1.53(2) . ?
C01I C02U 1.54(2) . ?
C01I H01a 0.9900 . ?
C01I H01b 0.9900 . ?
C01J C03D 1.35(2) . ?
C01J H01k 0.9500 . ?
C01K C01Q 1.52(2) . ?
C01K C030 1.48(2) . ?
C01K H01o 0.9900 . ?
C01K H01p 0.9900 . ?
C01L C01W 1.37(2) . ?
C01L C02T 1.40(2) . ?
C01M C01O 1.40(2) . ?
C01M C02J 1.44(2) . ?
C01M H01M 0.9500 . ?
C01N C02B 1.43(2) . ?
C01N C02X 1.34(2) . ?
C01N H01N 0.9500 . ?
C01O C02B 1.36(2) . ?
C01P C024 1.43(2) . ?
C01P C03A 1.38(2) . ?
C01Q C03I 1.52(2) . ?
C01Q H01q 0.9900 . ?
C01Q H01r 0.9900 . ?
C01R C02Q 1.54(2) . ?
C01R C035 1.52(2) . ?
C01R H01c 0.9900 . ?
C01R H01d 0.9900 . ?
C01T C03A 1.35(2) . ?
C01T C03B 1.42(2) . ?
C01T H01T 0.9500 . ?
C01U C02N 1.56(2) . ?
C01U C02O 1.49(2) . ?
C01U C03P 1.53(2) . ?
C01U H01U 1.0000 . ?
C01V C02T 1.37(2) . ?
C01V C02V 1.39(2) . ?
C01V H01V 0.9500 . ?
C01X C01Y 1.44(2) . ?
C01X C02L 1.37(2) . ?
C01X C03E 1.46(2) . ?
C01Z C020 1.51(2) . ?
C01Z C03J 1.55(2) . ?
C020 C038 1.53(2) . ?
C020 H02t 0.9900 . ?
C020 H02u 0.9900 . ?
C021 C03C 1.42(2) . ?
C021 C03E 1.36(2) . ?
C021 H021 0.9500 . ?
C023 C02G 1.35(2) . ?
C023 H023 0.9500 . ?
C024 C036 1.37(2) . ?
C024 H024 0.9500 . ?
C025 C02I 1.539(19) . ?
C025 H4aa 0.9900 . ?
C025 H 0.9900 . ?
C026 C037 1.52(2) . ?
C026 H026 1.0000 . ?
C027 C02N 1.53(2) . ?
C027 H02a 0.9900 . ?
C027 H02b 0.9900 . ?
C028 C02D 1.56(2) . ?
C028 H5aa 0.9900 . ?
C028 Ha 0.9900 . ?
C029 C02B 1.44(2) . ?
C02A C02S 1.39(2) . ?
C02A C03M 1.41(2) . ?
C02A H02g 0.9500 . ?
C02C C02L 1.36(2) . ?
C02C C03C 1.41(2) . ?
C02C H02m 0.9500 . ?
C02D C02Z 1.51(2) . ?
C02D H6aa 0.9900 . ?
C02D Hb 0.9900 . ?
C02E H02w 0.9900 . ?
C02E H02z 0.9900 . ?
C02F C02H 1.39(2) . ?
C02F H1ba 0.9500 . ?
C02G C02Y 1.39(2) . ?
C02G H02v 0.9500 . ?
C02H H2ba 0.9500 . ?
C02I C02Z 1.55(2) . ?
C02I H7aa 0.9900 . ?
C02I Hc 0.9900 . ?
C02J C02X 1.35(2) . ?
C02J H02J 0.9500 . ?
C02K C02R 1.56(2) . ?
C02K C032 1.51(2) . ?
C02K H02h 0.9900 . ?
C02K H02i 0.9900 . ?
C02M C02W 1.49(2) . ?
C02M C03K 1.51(2) . ?
C02M H02n 0.9900 . ?
C02M H02o 0.9900 . ?
C02N H02c 0.9900 . ?
C02N H02d 0.9900 . ?
C02O C031 1.55(2) . ?
C02O H02e 0.9900 . ?
C02O H02f 0.9900 . ?
C02P C03M 1.41(2) . ?
C02P H02P 0.9500 . ?
C02Q C02W 1.58(2) . ?
C02Q H02q 0.9900 . ?
C02Q H02r 0.9900 . ?
C02S H02S 0.9500 . ?
C02T H02 0.9500 . ?
C02U C03N 1.50(2) . ?
C02U H02k 0.9900 . ?
C02U H02l 0.9900 . ?
C02V H0aa 0.9500 . ?
C02X H02X 0.9500 . ?
C02Y H02Y 0.9500 . ?
C02Z C03L 1.54(2) . ?
C02Z H8aa 1.0000 . ?
C030 C034 1.56(2) . ?
C031 H03a 0.9900 . ?
C031 H03b 0.9900 . ?
C032 C03N 1.56(2) . ?
C032 H03f 0.9900 . ?
C032 H03g 0.9900 . ?
C033 H1aa 0.9900 . ?
C033 Hd 0.9900 . ?
C034 C03G 1.55(2) . ?
C034 H3ba 0.9900 . ?
C034 He 0.9900 . ?
C035 C03F 1.50(2) . ?
C035 C03K 1.53(2) . ?
C035 H035 1.0000 . ?
C036 C03B 1.38(2) . ?
C036 H036 0.9500 . ?
C037 H2aa 0.9800 . ?
C037 Hf 0.9800 . ?
C037 Hg 0.9800 . ?
C038 C03H 1.53(2) . ?
C038 H03t 0.9900 . ?
C038 H03u 0.9900 . ?
C039 H03 0.9800 . ?
C039 Hh 0.9800 . ?
C039 Hi 0.9800 . ?
C03B H9aa 0.9500 . ?
C03C H03k 0.9500 . ?
C03D H3aa 0.9500 . ?
C03E H03l 0.9500 . ?
C03F H03o 0.9800 . ?
C03F H03p 0.9800 . ?
C03F H03q 0.9800 . ?
C03G C03I 1.50(2) . ?
C03G H4ba 0.9900 . ?
C03G Hj 0.9900 . ?
C03H C03O 1.54(2) . ?
C03H C03R 1.59(3) . ?
C03H H03v 1.0000 . ?
C03I C03S 1.54(3) . ?
C03I H5ba 1.0000 . ?
C03J C03O 1.53(2) . ?
C03J H03w 0.9900 . ?
C03J H03x 0.9900 . ?
C03K H03r 0.9900 . ?
C03K H03s 0.9900 . ?
C03L H0ba 0.9800 . ?
C03L Hk 0.9800 . ?
C03L Hl 0.9800 . ?
C03M H03M 0.9500 . ?
C03N C03Q 1.53(3) . ?
C03N H03N 1.0000 . ?
C03O H03y 0.9900 . ?
C03O Hm 0.9900 . ?
C03P H03c 0.9800 . ?
C03P H03d 0.9800 . ?
C03P H03e 0.9800 . ?
C03Q H03h 0.9800 . ?
C03Q H03i 0.9800 . ?
C03Q H03j 0.9800 . ?
C03R H03z 0.9800 . ?
C03R Hn 0.9800 . ?
C03R Ho 0.9800 . ?
C03S H6ba 0.9800 . ?
C03S Hp 0.9800 . ?
C03S Hq 0.9800 . ?
